data_7204126
loop_
_publ_author_name
'Batsanov, Andrei S.'
'Bryce, Martin R.'
'Chesney, Antony'
'Howard, Judith A. K.'
'John, Derek E.'
'Moore, Adrian J.'
'Wood, Clare L.'
'Gershtenman, Hagit'
'Becker, James Y.'
'Khodorkovsky, Vladimir Y.'
'Ellern, Arkady'
'Bernstein, Joel'
'Perepichka, Igor F.'
'Rotello, Vincent'
'Gray, Mark'
'Cuello, Alejandro O.'

_publ_section_title
;
 Synthesis and crystal engineering of new halogenated
 tetrathiafulvalene (TTF) derivatives and their charge transfer
 complexes and radical ion salts
;
_journal_issue 9
_journal_name_full 'Journal of Materials Chemistry'
_journal_page_first 2181
_journal_paper_doi 10.1039/b101866n
_journal_volume 11
_journal_year 2001
_chemical_formula_moiety 'C16 H5 N5 O6,C6 H3 S4 I'
_chemical_formula_sum 'C22 H8 I N5 O6 S4'
_chemical_formula_weight 693.47
_chemical_name_systematic
; 2,4,7-trinitro-9-dicyanomethylenefluorene 
4-iodotetrathiafulvalene 
;
_space_group_IT_number 14
_symmetry_cell_setting monoclinic
_symmetry_space_group_name_Hall '-P 2ybc'
_symmetry_space_group_name_H-M 'P 1 21/c 1'
_atom_sites_solution_hydrogens geom
_atom_sites_solution_primary direct
_atom_sites_solution_secondary difmap
_audit_creation_method SHELXL-97
_cell_angle_alpha 90.00
_cell_angle_beta 94.03(2)
_cell_angle_gamma 90.00
_cell_formula_units_Z 4
_cell_length_a 11.209(4)
_cell_length_b 7.160(3)
_cell_length_c 29.917(3)
_cell_measurement_reflns_used 25
_cell_measurement_temperature 150(2)
_cell_measurement_theta_max 20.0
_cell_measurement_theta_min 13.2
_cell_volume 2395.1(13)
_computing_cell_refinement 'AFC (MSC, 1989)'
_computing_data_collection 'AFC (MSC, 1989)'
_computing_data_reduction 'TEXSAN (MSC, 1989)'
_computing_molecular_graphics SHELXTL
_computing_publication_material SHELXTL
_computing_structure_refinement 'SHELXL-97 (Sheldrick, 1997)'
_computing_structure_solution 'SHELXS-97 (Sheldrick, 1990)'
_diffrn_ambient_temperature 150(2)
_diffrn_measured_fraction_theta_full 0.821
_diffrn_measured_fraction_theta_max 0.821
_diffrn_measurement_device_type 'Rigaku AFC6S 4-circle diffractometer'
_diffrn_measurement_method '\w scans'
_diffrn_radiation_monochromator graphite
_diffrn_radiation_source 'fine-focus sealed tube'
_diffrn_radiation_type CuK\a
_diffrn_radiation_wavelength 1.54178
_diffrn_reflns_av_R_equivalents 0.1084
_diffrn_reflns_av_sigmaI/netI 0.0991
_diffrn_reflns_limit_h_max 11
_diffrn_reflns_limit_h_min -1
_diffrn_reflns_limit_k_max 8
_diffrn_reflns_limit_k_min -1
_diffrn_reflns_limit_l_max 33
_diffrn_reflns_limit_l_min -33
_diffrn_reflns_number 4070
_diffrn_reflns_theta_full 59.99
_diffrn_reflns_theta_max 59.99
_diffrn_reflns_theta_min 3.95
_diffrn_standards_decay_% 0
_diffrn_standards_interval_count 150
_diffrn_standards_number 3
_exptl_absorpt_coefficient_mu 14.238
_exptl_absorpt_correction_T_max 1.0000
_exptl_absorpt_correction_T_min 0.3816
_exptl_absorpt_process_details 'TEXSAN (MSC,1989), on \y-scans of 3 reflections'
_exptl_crystal_colour purple
_exptl_crystal_density_diffrn 1.923
_exptl_crystal_density_method 'not measured'
_exptl_crystal_description plate
_exptl_crystal_F_000 1360
_exptl_crystal_size_max 0.30
_exptl_crystal_size_mid 0.25
_exptl_crystal_size_min 0.01
_refine_diff_density_max 5.204
_refine_diff_density_min -2.489
_refine_diff_density_rms 0.339
_refine_ls_extinction_method none
_refine_ls_goodness_of_fit_ref 1.285
_refine_ls_hydrogen_treatment constr
_refine_ls_matrix_type full
_refine_ls_number_parameters 191
_refine_ls_number_reflns 2913
_refine_ls_number_restraints 0
_refine_ls_restrained_S_all 1.285
_refine_ls_R_factor_all 0.1581
_refine_ls_R_factor_gt 0.1299
_refine_ls_shift/su_max 0.007
_refine_ls_shift/su_mean 0.001
_refine_ls_structure_factor_coef Fsqd
_refine_ls_weighting_details 'calc w=1/[\s^2^(Fo^2^)+(0.2000P)^2^+0.0000P] where P=(Fo^2^+2Fc^2^)/3'
_refine_ls_weighting_scheme calc
_refine_ls_wR_factor_gt 0.3127
_refine_ls_wR_factor_ref 0.3381
_reflns_number_gt 2120
_reflns_number_total 2913
_reflns_threshold_expression I>2\s(I)
_cod_data_source_file b101866n.txt
_cod_data_source_block 1.18
_cod_depositor_comments
;
The following automatic conversions were performed:
'_symmetry_cell_setting' value 'Monoclinic' changed to 'monoclinic'
according to '/home/adriana/struct/CIF-dictionaries/cif_core.dic'
dictionary named 'cif_core.dic' version 2.4.1 from 2010-06-29.

Automatic conversion script
Id: cif_fix_enum 1555 2011-01-17 13:19:09Z saulius 
;
_cod_original_cell_volume 2394.9(13)
_cod_original_sg_symbol_H-M P2(1)/c
_cod_database_code 7204126

loop_
_symmetry_equiv_pos_as_xyz
'x, y, z'
'-x, y+1/2, -z+1/2'
'-x, -y, -z'
'x, -y-1/2, z-1/2'

loop_
_atom_site_label
_atom_site_type_symbol
_atom_site_fract_x
_atom_site_fract_y
_atom_site_fract_z
_atom_site_U_iso_or_equiv
_atom_site_adp_type
_atom_site_occupancy
_atom_site_symmetry_multiplicity
_atom_site_calc_flag
_atom_site_refinement_flags
_atom_site_disorder_assembly
_atom_site_disorder_group
I I 0.61502(11) 0.1559(2) 0.56229(4) 0.0411(6) Uani 1 1 d . . .
S1 S 0.3347(4) 0.0426(8) 0.56202(14) 0.0373(13) Uani 1 1 d . . .
S2 S 0.3220(5) 0.0359(8) 0.66103(15) 0.0391(13) Uani 1 1 d . . .
S3 S 0.0601(5) -0.0820(9) 0.54852(16) 0.0456(15) Uani 1 1 d . . .
S4 S 0.0357(4) -0.0659(7) 0.64629(14) 0.0373(13) Uani 1 1 d . . .
C1 C 0.5698(17) 0.432(3) 0.3664(6) 0.034(4) Uiso 1 1 d . A .
H1 H 0.5103 0.4264 0.3422 0.041 Uiso 1 1 d R . .
C2 C 0.5394(16) 0.401(3) 0.4092(6) 0.028(4) Uiso 1 1 d . . .
C3 C 0.6212(17) 0.426(3) 0.4459(6) 0.035(5) Uiso 1 1 d . A .
H3 H 0.5976 0.4113 0.4756 0.042 Uiso 1 1 d R . .
C4 C 0.7381(15) 0.475(2) 0.4382(5) 0.024(4) Uiso 1 1 d . . .
C5 C 1.0049(18) 0.563(3) 0.3966(6) 0.038(5) Uiso 1 1 d . . .
C6 C 1.0998(18) 0.596(3) 0.3702(6) 0.033(4) Uiso 1 1 d . A .
H6 H 1.1782 0.6155 0.3835 0.040 Uiso 1 1 d R . .
C7 C 1.0782(18) 0.598(3) 0.3235(6) 0.038(5) Uiso 1 1 d . . .
C8 C 0.9626(18) 0.576(3) 0.3037(7) 0.038(5) Uiso 1 1 d . A .
H8 H 0.9492 0.5764 0.2720 0.046 Uiso 1 1 d R . .
C9 C 0.7422(16) 0.503(3) 0.3177(6) 0.030(4) Uiso 1 1 d . A .
C10 C 0.6876(17) 0.473(3) 0.3583(6) 0.032(4) Uiso 1 1 d . . .
C11 C 0.7731(16) 0.496(3) 0.3958(6) 0.030(4) Uiso 1 1 d . A .
C12 C 0.8896(17) 0.536(3) 0.3769(6) 0.033(4) Uiso 1 1 d . A .
C13 C 0.8711(17) 0.553(3) 0.3294(6) 0.032(4) Uiso 1 1 d . . .
C14 C 0.6926(17) 0.498(3) 0.2748(6) 0.036(5) Uiso 1 1 d . . .
C15 C 0.5727(19) 0.429(3) 0.2638(7) 0.038(5) Uiso 1 1 d . A .
C16 C 0.7464(19) 0.552(3) 0.2364(7) 0.042(5) Uiso 1 1 d . A .
N2 N 0.4186(14) 0.351(2) 0.4175(5) 0.033(4) Uiso 1 1 d . . .
N4 N 0.8135(17) 0.495(3) 0.4795(6) 0.027(5) Uiso 0.74(2) 1 d P A 1
N7 N 1.1774(16) 0.632(2) 0.2975(6) 0.044(4) Uiso 1 1 d . A .
N15 N 0.4794(17) 0.371(3) 0.2552(6) 0.052(5) Uiso 1 1 d . . .
N16 N 0.7955(18) 0.611(3) 0.2060(7) 0.060(5) Uiso 1 1 d . . .
O1 O 0.3449(13) 0.328(2) 0.3855(5) 0.051(4) Uiso 1 1 d . . .
O2 O 0.3885(13) 0.3353(19) 0.4574(5) 0.045(4) Uiso 1 1 d . . .
O3A O 0.8017(16) 0.394(3) 0.5115(6) 0.037(5) Uiso 0.74(2) 1 d P A 1
O4A O 0.8855(19) 0.625(3) 0.4801(6) 0.040(5) Uiso 0.74(2) 1 d P A 1
O5 O 1.2761(15) 0.657(2) 0.3146(6) 0.061(4) Uiso 1 1 d . . .
O6 O 1.1569(15) 0.630(2) 0.2556(6) 0.062(4) Uiso 1 1 d . . .
N5 N 1.033(6) 0.591(10) 0.442(2) 0.045(19) Uiso 0.26(2) 1 d P A 2
O3B O 0.953(4) 0.658(6) 0.4641(15) 0.026(12) Uiso 0.26(2) 1 d P A 2
O4B O 1.139(6) 0.575(9) 0.455(2) 0.058(18) Uiso 0.26(2) 1 d P A 2
C21 C 0.2466(16) 0.007(3) 0.6082(6) 0.027(4) Uiso 1 1 d . . .
C22 C 0.4604(18) 0.090(3) 0.5959(6) 0.037(5) Uiso 1 1 d . . .
C23 C 0.4562(18) 0.081(3) 0.6405(6) 0.035(5) Uiso 1 1 d . . .
H23 H 0.5258 0.1007 0.6600 0.042 Uiso 1 1 d R . .
C24 C 0.1319(17) -0.042(3) 0.6022(6) 0.034(5) Uiso 1 1 d . . .
C25 C -0.0841(19) -0.110(3) 0.5687(7) 0.041(5) Uiso 1 1 d . . .
H25 H -0.1524 -0.1240 0.5483 0.049 Uiso 1 1 d R . .
C26 C -0.094(2) -0.109(3) 0.6092(7) 0.047(6) Uiso 1 1 d . . .
H26 H -0.1697 -0.1323 0.6208 0.056 Uiso 1 1 d R . .

loop_
_atom_site_aniso_label
_atom_site_aniso_U_11
_atom_site_aniso_U_22
_atom_site_aniso_U_33
_atom_site_aniso_U_23
_atom_site_aniso_U_13
_atom_site_aniso_U_12
I 0.0370(10) 0.0501(9) 0.0368(8) 0.0006(6) 0.0057(6) -0.0012(7)
S1 0.038(3) 0.051(3) 0.022(2) -0.004(2) 0.001(2) -0.002(2)
S2 0.039(3) 0.052(3) 0.026(2) -0.001(2) -0.002(2) 0.000(2)
S3 0.035(3) 0.076(4) 0.024(2) -0.003(3) -0.004(2) -0.002(3)
S4 0.039(3) 0.048(3) 0.025(2) -0.002(2) 0.002(2) -0.005(2)

loop_
_atom_type_symbol
_atom_type_description
_atom_type_scat_dispersion_real
_atom_type_scat_dispersion_imag
_atom_type_scat_source
C C 0.0181 0.0091 'International Tables Vol C Tables 4.2.6.8 and 6.1.1.4'
H H 0.0000 0.0000 'International Tables Vol C Tables 4.2.6.8 and 6.1.1.4'
N N 0.0311 0.0180 'International Tables Vol C Tables 4.2.6.8 and 6.1.1.4'
O O 0.0492 0.0322 'International Tables Vol C Tables 4.2.6.8 and 6.1.1.4'
S S 0.3331 0.5567 'International Tables Vol C Tables 4.2.6.8 and 6.1.1.4'
I I -0.3257 6.8362 'International Tables Vol C Tables 4.2.6.8 and 6.1.1.4'

loop_
_geom_angle_atom_site_label_1
_geom_angle_atom_site_label_2
_geom_angle_atom_site_label_3
_geom_angle
_geom_angle_site_symmetry_1
_geom_angle_site_symmetry_3
_geom_angle_publ_flag
C22 S1 C21 92.8(9) . . ?
C23 S2 C21 94.6(9) . . ?
C24 S3 C25 94.4(9) . . ?
C24 S4 C26 93.8(10) . . ?
C2 C1 C10 119.9(17) . . ?
C1 C2 C3 121.7(18) . . ?
C1 C2 N2 120.1(16) . . ?
C3 C2 N2 118.1(16) . . ?
C2 C3 C4 118.4(17) . . ?
C11 C4 C3 121.3(16) . . ?
C11 C4 N4 126.4(17) . . ?
C3 C4 N4 112.3(16) . . ?
N5 C5 C6 114(3) . . ?
N5 C5 C12 125(3) . . ?
C6 C5 C12 120.4(18) . . ?
C5 C6 C7 119.0(19) . . ?
C8 C7 C6 120.8(19) . . ?
C8 C7 N7 121.7(18) . . ?
C6 C7 N7 117.4(18) . . ?
C13 C8 C7 120.0(19) . . ?
C14 C9 C10 129.2(18) . . ?
C14 C9 C13 123.0(17) . . ?
C10 C9 C13 107.7(15) . . ?
C1 C10 C9 130.9(17) . . ?
C1 C10 C11 118.8(17) . . ?
C9 C10 C11 110.3(16) . . ?
C4 C11 C10 119.7(17) . . ?
C4 C11 C12 133.9(17) . . ?
C10 C11 C12 106.5(15) . . ?
C5 C12 C13 118.4(17) . . ?
C5 C12 C11 132.7(17) . . ?
C13 C12 C11 108.9(16) . . ?
C8 C13 C12 121.3(18) . . ?
C8 C13 C9 131.4(17) . . ?
C12 C13 C9 106.3(15) . . ?
C9 C14 C16 126.8(19) . . ?
C9 C14 C15 122.2(18) . . ?
C16 C14 C15 111.0(17) . . ?
N15 C15 C14 178(2) . . ?
N16 C16 C14 174(2) . . ?
O1 N2 O2 120.7(17) . . ?
O1 N2 C2 119.2(16) . . ?
O2 N2 C2 120.1(15) . . ?
O3A N4 O4A 123(2) . . ?
O3A N4 C4 121.6(19) . . ?
O4A N4 C4 115.1(18) . . ?
O5 N7 O6 121.7(19) . . ?
O5 N7 C7 121.7(18) . . ?
O6 N7 C7 116.7(18) . . ?
O4B N5 O3B 126(6) . . ?
O4B N5 C5 116(6) . . ?
O3B N5 C5 117(5) . . ?
C24 C21 S2 123.6(14) . . ?
C24 C21 S1 121.2(14) . . ?
S2 C21 S1 115.2(10) . . ?
C23 C22 S1 119.7(16) . . ?
C23 C22 I 124.8(15) . . ?
S1 C22 I 115.5(10) . . ?
C22 C23 S2 117.6(16) . . ?
C21 C24 S3 122.6(14) . . ?
C21 C24 S4 123.8(14) . . ?
S3 C24 S4 113.5(11) . . ?
C26 C25 S3 119.1(19) . . ?
C25 C26 S4 119(2) . . ?

loop_
_geom_bond_atom_site_label_1
_geom_bond_atom_site_label_2
_geom_bond_distance
_geom_bond_site_symmetry_2
_geom_bond_publ_flag
I C22 2.12(2) . ?
S1 C22 1.71(2) . ?
S1 C21 1.772(18) . ?
S2 C23 1.69(2) . ?
S2 C21 1.752(17) . ?
S3 C24 1.767(19) . ?
S3 C25 1.78(2) . ?
S4 C24 1.771(19) . ?
S4 C26 1.79(2) . ?
C1 C2 1.37(3) . ?
C1 C10 1.39(3) . ?
C2 C3 1.39(3) . ?
C2 N2 1.44(3) . ?
C3 C4 1.39(3) . ?
C4 C11 1.36(2) . ?
C4 N4 1.46(3) . ?
C5 N5 1.39(7) . ?
C5 C6 1.39(3) . ?
C5 C12 1.40(3) . ?
C6 C7 1.40(3) . ?
C7 C8 1.39(3) . ?
C7 N7 1.42(3) . ?
C8 C13 1.33(3) . ?
C9 C14 1.36(3) . ?
C9 C10 1.41(3) . ?
C9 C13 1.50(3) . ?
C10 C11 1.43(3) . ?
C11 C12 1.49(3) . ?
C12 C13 1.43(3) . ?
C14 C16 1.39(3) . ?
C14 C15 1.45(3) . ?
C15 N15 1.14(2) . ?
C16 N16 1.17(3) . ?
N2 O1 1.23(2) . ?
N2 O2 1.27(2) . ?
N4 O3A 1.21(2) . ?
N4 O4A 1.23(3) . ?
N7 O5 1.20(2) . ?
N7 O6 1.26(2) . ?
N5 O4B 1.23(8) . ?
N5 O3B 1.25(8) . ?
C21 C24 1.33(3) . ?
C22 C23 1.34(3) . ?
C25 C26 1.23(3) . ?
